data_1010779
loop_
_publ_author_name
'Strunz, H'

_publ_section_title
;
Gitterkonstante und Raumgruppe von Rhodizit und Jeremejewit
;
_journal_coden_ASTM NATWAY
_journal_name_full Naturwissenschaften
_journal_page_first 217
_journal_page_last 217
_journal_volume 26
_journal_year 1938
_chemical_formula_structural 'Al B O3'
_chemical_formula_sum 'Al B O3'
_chemical_name_mineral Jeremejewite
_chemical_name_systematic 'Aluminium borate'
_space_group_IT_number 176
_symmetry_cell_setting hexagonal
_symmetry_Int_Tables_number 176
_symmetry_space_group_name_Hall '-P 6c'
_symmetry_space_group_name_H-M 'P 63/m'
_cell_angle_alpha 90
_cell_angle_beta 90
_cell_angle_gamma 120
_cell_formula_units_Z 1
_cell_length_a 8.47(2)
_cell_length_b 8.47
_cell_length_c 8.09(2)
_cell_volume 502.6
_cod_database_code 1010779

loop_
_symmetry_equiv_pos_as_xyz
x,y,z
-y,x-y,z
y-x,-x,z
-x,-y,1/2+z
y,y-x,1/2+z
x-y,x,1/2+z
-x,-y,-z
y,y-x,-z
x-y,x,-z
x,y,1/2-z
-y,x-y,1/2-z
y-x,-x,1/2-z

loop_
_atom_site_label
_atom_site_fract_x
_atom_site_fract_y
_atom_site_fract_z
? ? ? ?
